data_7130208
loop_
_publ_author_name
'Dalcanale, Enrico'
'Rozzi, Andrea'
'Pedrini, Alessandro'
'Pinalli, Roberta'
'Massera, Chiara'
'Elmi, Ivan'
'Zampolli, Stefano'

_publ_section_title
;
 Tuning the conformational flexibility of quinoxaline cavitands for
 complexation at the gas-solid interface
;
_journal_name_full 'Chemical Communications'
_journal_paper_doi 10.1039/D2CC02710K
_journal_year 2022
_chemical_formula_moiety '(C86 H80 N8 O12), 2(C7 H8)'
_chemical_formula_sum 'C100 H96 N8 O12'
_chemical_formula_weight 1601.84
_space_group_crystal_system monoclinic
_space_group_IT_number 14
_space_group_name_Hall '-P 2yn'
_space_group_name_H-M_alt 'P 1 21/n 1'
_atom_sites_solution_hydrogens geom
_audit_creation_method SHELXL-2018/3
_audit_update_record
;
2022-06-06 deposited with the CCDC.	2022-06-08 downloaded from the CCDC.
;
_cell_angle_alpha 90
_cell_angle_beta 107.655(3)
_cell_angle_gamma 90
_cell_formula_units_Z 4
_cell_length_a 17.4000(9)
_cell_length_b 19.8102(10)
_cell_length_c 25.4310(10)
_cell_measurement_reflns_used 1158
_cell_measurement_temperature 200(2)
_cell_measurement_theta_max 74.730
_cell_measurement_theta_min 2.735
_cell_volume 8353.1(7)
_computing_cell_refinement 'SAINT V8.38A (?, 2016)'
_computing_data_collection 'APEX-III (2016)'
_computing_data_reduction 'SAINT V8.38A (?, 2016)'
_computing_molecular_graphics 'Mercury CSD 3.6'
_computing_publication_material 'SHELXL and WINGX (Farrugia, J. App. Cryst.2012, 45, 849-854'
_computing_structure_refinement 'SHELXL-2018/3 (Sheldrick, 2018)'
_computing_structure_solution 'SHELXT 2014/5 (Sheldrick, 2014)'
_diffrn_ambient_temperature 200(2)
_diffrn_measured_fraction_theta_full 0.999
_diffrn_measured_fraction_theta_max 0.998
_diffrn_measurement_device_type 'Bruker D8 Venture PhotonII'
_diffrn_measurement_method 'phi & omega scan'
_diffrn_radiation_type CuK\a
_diffrn_radiation_wavelength 1.54178
_diffrn_reflns_av_R_equivalents 0.0575
_diffrn_reflns_av_unetI/netI 0.0266
_diffrn_reflns_Laue_measured_fraction_full 0.999
_diffrn_reflns_Laue_measured_fraction_max 0.998
_diffrn_reflns_limit_h_max 21
_diffrn_reflns_limit_h_min -21
_diffrn_reflns_limit_k_max 24
_diffrn_reflns_limit_k_min -24
_diffrn_reflns_limit_l_max 31
_diffrn_reflns_limit_l_min -31
_diffrn_reflns_number 243643
_diffrn_reflns_point_group_measured_fraction_full 0.999
_diffrn_reflns_point_group_measured_fraction_max 0.998
_diffrn_reflns_theta_full 67.679
_diffrn_reflns_theta_max 74.630
_diffrn_reflns_theta_min 3.476
_exptl_absorpt_coefficient_mu 0.674
_exptl_absorpt_correction_T_max 0.7526
_exptl_absorpt_correction_T_min 0.5278
_exptl_absorpt_correction_type multi-scan
_exptl_absorpt_process_details 'SADABS-2016/2 (Bruker,2016/2)'
_exptl_crystal_colour colourless
_exptl_crystal_density_diffrn 1.274
_exptl_crystal_density_method 'not measured'
_exptl_crystal_description prismatic
_exptl_crystal_F_000 3392
_exptl_crystal_recrystallization_method 'Re-crystallisation from solvent: toluene'
_exptl_crystal_size_max 0.12
_exptl_crystal_size_mid 0.10
_exptl_crystal_size_min 0.08
_refine_diff_density_max 0.639
_refine_diff_density_min -1.195
_refine_diff_density_rms 0.064
_refine_ls_extinction_method none
_refine_ls_goodness_of_fit_ref 1.026
_refine_ls_hydrogen_treatment constr
_refine_ls_matrix_type full
_refine_ls_number_parameters 1206
_refine_ls_number_reflns 17076
_refine_ls_number_restraints 117
_refine_ls_restrained_S_all 1.104
_refine_ls_R_factor_all 0.0878
_refine_ls_R_factor_gt 0.0772
_refine_ls_shift/su_max 0.000
_refine_ls_shift/su_mean 0.000
_refine_ls_structure_factor_coef Fsqd
_refine_ls_weighting_details 'w=1/[\s^2^(Fo^2^)+(0.1397P)^2^+5.7476P] where P=(Fo^2^+2Fc^2^)/3'
_refine_ls_weighting_scheme calc
_refine_ls_wR_factor_gt 0.2222
_refine_ls_wR_factor_ref 0.2368
_reflns_Friedel_coverage 0.000
_reflns_number_gt 14199
_reflns_number_total 17076
_reflns_threshold_expression 'I > 2\s(I)'
_cod_data_source_file d2cc02710k2.cif
_cod_data_source_block toluene@MeQxCleft
_cod_original_sg_symbol_H-M 'P 21/n'
_cod_database_code 7130208
_shelx_shelxl_version_number 2018/3
_shelx_space_group_comment
;
The symmetry employed for this shelxl refinement is uniquely defined
by the following loop, which should always be used as a source of
symmetry information in preference to the above space-group names.
They are only intended as comments.
;

loop_
_space_group_symop_operation_xyz
'x, y, z'
'-x+1/2, y+1/2, -z+1/2'
'-x, -y, -z'
'x-1/2, -y-1/2, z-1/2'

loop_
_atom_site_label
_atom_site_type_symbol
_atom_site_fract_x
_atom_site_fract_y
_atom_site_fract_z
_atom_site_U_iso_or_equiv
_atom_site_adp_type
_atom_site_occupancy
_atom_site_site_symmetry_order
_atom_site_calc_flag
_atom_site_refinement_flags_posn
_atom_site_refinement_flags_adp
_atom_site_refinement_flags_occupancy
_atom_site_disorder_assembly
_atom_site_disorder_group
C1S C 0.8853(4) 0.3133(4) 0.0938(3) 0.065(2) Uani 0.5 1 d G . P A 2
C2S C 0.8037(4) 0.3244(4) 0.06756(15) 0.079(3) Uani 0.5 1 d DG . P A 2
H2S H 0.784525 0.326657 0.029262 0.095 Uiso 0.5 1 calc R U P A 2
C3S C 0.7509(2) 0.3322(3) 0.0986(3) 0.075(3) Uani 0.5 1 d G . P A 2
H3S H 0.696311 0.339641 0.081044 0.090 Uiso 0.5 1 calc R U P A 2
C4S C 0.7796(4) 0.3289(3) 0.1558(3) 0.067(2) Uani 0.5 1 d G . P A 2
H4S H 0.744190 0.334099 0.176590 0.080 Uiso 0.5 1 calc R U P A 2
C5S C 0.8611(5) 0.3178(4) 0.18205(16) 0.085(4) Uani 0.5 1 d G . P A 2
H5S H 0.880284 0.315572 0.220356 0.102 Uiso 0.5 1 calc R U P A 2
C6S C 0.9139(3) 0.3100(4) 0.1510(3) 0.071(3) Uani 0.5 1 d G . P A 2
H6S H 0.968500 0.302589 0.168575 0.085 Uiso 0.5 1 calc R U P A 2
C7S C 0.9377(5) 0.3043(6) 0.0579(5) 0.114(3) Uani 0.5 1 d D . P A 2
H7S1 H 0.920674 0.265038 0.035152 0.171 Uiso 0.5 1 calc R U P A 2
H7S2 H 0.992590 0.298607 0.080370 0.171 Uiso 0.5 1 calc R U P A 2
H7S3 H 0.933650 0.343328 0.034827 0.171 Uiso 0.5 1 calc R U P A 2
C1V C 0.8544(7) 0.3239(4) 0.0779(3) 0.077(3) Uani 0.5 1 d G U P B 1
C2V C 0.9159(4) 0.3152(4) 0.1272(5) 0.091(4) Uani 0.5 1 d G U P B 1
H2V H 0.968994 0.310814 0.127020 0.110 Uiso 0.5 1 calc R U P B 1
C3V C 0.8979(5) 0.3130(4) 0.1768(3) 0.107(4) Uani 0.5 1 d G U P B 1
H3V H 0.938977 0.307206 0.209850 0.128 Uiso 0.5 1 calc R U P B 1
C4V C 0.8185(6) 0.3195(4) 0.1771(3) 0.103(4) Uani 0.5 1 d G U P B 1
H4V H 0.806445 0.318081 0.210352 0.123 Uiso 0.5 1 calc R U P B 1
C5V C 0.7571(3) 0.3282(4) 0.1278(5) 0.098(4) Uani 0.5 1 d G U P B 1
H5V H 0.703929 0.332563 0.128024 0.118 Uiso 0.5 1 calc R U P B 1
C6V C 0.7750(6) 0.3304(5) 0.0782(3) 0.080(3) Uani 0.5 1 d G U P B 1
H6V H 0.733944 0.336172 0.045194 0.096 Uiso 0.5 1 calc R U P B 1
C7V C 0.8750(9) 0.3256(6) 0.0299(6) 0.128(4) Uani 0.5 1 d . . P B 1
H7V1 H 0.907127 0.364998 0.029754 0.192 Uiso 0.5 1 calc R U P B 1
H7V2 H 0.826940 0.327234 -0.001080 0.192 Uiso 0.5 1 calc R U P B 1
H7V3 H 0.905355 0.285916 0.027453 0.192 Uiso 0.5 1 calc R U P B 1
C1T C 1.0452(4) 0.1248(4) -0.0594(3) 0.110(3) Uani 0.6 1 d G . P C 2
C2T C 1.0960(5) 0.1184(4) -0.0921(3) 0.113(3) Uani 0.6 1 d G . P C 2
H2T H 1.107977 0.075912 -0.102950 0.136 Uiso 0.6 1 calc R U P C 2
C3T C 1.1289(4) 0.1757(5) -0.1085(3) 0.122(4) Uani 0.6 1 d G . P C 2
H3T H 1.162905 0.171439 -0.130314 0.147 Uiso 0.6 1 calc R U P C 2
C4T C 1.1110(4) 0.2393(4) -0.0922(3) 0.115(3) Uani 0.6 1 d G . P C 2
H4T H 1.133026 0.277547 -0.103184 0.137 Uiso 0.6 1 calc R U P C 2
C5T C 1.0602(4) 0.2456(3) -0.0596(3) 0.117(3) Uani 0.6 1 d G . P C 2
H5T H 1.048221 0.288128 -0.048689 0.140 Uiso 0.6 1 calc R U P C 2
C6T C 1.0273(4) 0.1884(4) -0.0432(3) 0.115(4) Uani 0.6 1 d G . P C 2
H6T H 0.993294 0.192601 -0.021325 0.138 Uiso 0.6 1 calc R U P C 2
C7T C 1.0129(8) 0.0642(8) -0.0421(6) 0.175(6) Uani 0.6 1 d . . P C 2
H7T1 H 1.056563 0.035496 -0.022227 0.263 Uiso 0.6 1 calc R U P C 2
H7T2 H 0.979897 0.040672 -0.073987 0.263 Uiso 0.6 1 calc R U P C 2
H7T3 H 0.981026 0.076189 -0.018671 0.263 Uiso 0.6 1 calc R U P C 2
C1R C 1.0835(6) 0.2126(4) -0.0749(5) 0.110(4) Uani 0.4 1 d G U P D 1
C2R C 1.0236(6) 0.1918(4) -0.0526(5) 0.102(4) Uani 0.4 1 d DG U P D 1
H2R H 0.992188 0.223715 -0.041839 0.122 Uiso 0.4 1 calc R U P D 1
C3R C 1.0108(6) 0.1234(5) -0.0465(5) 0.113(3) Uani 0.4 1 d G U P D 1
H3R H 0.970689 0.109542 -0.031611 0.135 Uiso 0.4 1 calc R U P D 1
C4R C 1.0578(6) 0.0757(4) -0.0626(5) 0.110(3) Uani 0.4 1 d G U P D 1
H4R H 1.049154 0.029976 -0.058500 0.132 Uiso 0.4 1 calc R U P D 1
C5R C 1.1177(7) 0.0965(5) -0.0848(6) 0.120(4) Uani 0.4 1 d G U P D 1
H5R H 1.149117 0.064583 -0.095619 0.144 Uiso 0.4 1 calc R U P D 1
C6R C 1.1305(6) 0.1649(6) -0.0910(6) 0.112(4) Uani 0.4 1 d G U P D 1
H6R H 1.170617 0.178756 -0.105848 0.135 Uiso 0.4 1 calc R U P D 1
C7R C 1.0938(11) 0.2904(9) -0.0739(7) 0.178(7) Uani 0.4 1 d D . P D 1
H7R1 H 1.063475 0.308760 -0.108995 0.267 Uiso 0.4 1 calc R U P D 1
H7R2 H 1.149850 0.301358 -0.066670 0.267 Uiso 0.4 1 calc R U P D 1
H7R3 H 1.074603 0.309271 -0.045472 0.267 Uiso 0.4 1 calc R U P D 1
N1A N 0.94878(11) 0.51263(10) 0.17881(8) 0.0414(4) Uani 1 1 d . . . . .
N2A N 1.07021(12) 0.42713(11) 0.24445(9) 0.0475(5) Uani 1 1 d . . . . .
O1A O 0.90740(9) 0.53167(7) 0.25579(7) 0.0382(3) Uani 1 1 d . . . . .
O2A O 1.01981(9) 0.44737(8) 0.31731(7) 0.0416(4) Uani 1 1 d . . . . .
O3A O 0.94217(11) 0.53436(12) 0.06754(9) 0.0632(5) Uani 1 1 d . . . . .
C1A C 0.87295(13) 0.32815(10) 0.34163(8) 0.0330(4) Uani 1 1 d . . . . .
H1A H 0.822269 0.328572 0.346776 0.040 Uiso 1 1 calc R U . . .
C2A C 0.90707(13) 0.38997(10) 0.33486(8) 0.0340(4) Uani 1 1 d . . . . .
C3A C 0.98193(13) 0.38695(11) 0.32565(9) 0.0361(4) Uani 1 1 d . . . . .
C4A C 1.02186(13) 0.32687(11) 0.32522(9) 0.0379(5) Uani 1 1 d . . . . .
H4A H 1.072387 0.326470 0.319823 0.045 Uiso 1 1 calc R U . . .
C5A C 0.98533(13) 0.26724(11) 0.33296(8) 0.0354(4) Uani 1 1 d . . . . .
C6A C 0.90970(13) 0.26592(10) 0.34121(8) 0.0334(4) Uani 1 1 d . . . . .
C7A C 0.86345(13) 0.45614(10) 0.33695(9) 0.0354(4) Uani 1 1 d . . . . .
H7A H 0.904292 0.491902 0.345068 0.043 Uiso 1 1 calc R U . . .
C8A C 0.82419(17) 0.45704(13) 0.38362(10) 0.0479(5) Uani 1 1 d . U . . .
H8A1 H 0.791950 0.497673 0.380272 0.057 Uiso 1 1 calc R U . . .
H8A2 H 0.788116 0.418681 0.379093 0.057 Uiso 1 1 calc R U . . .
C9A C 0.88408(19) 0.45465(15) 0.44083(12) 0.0580(5) Uani 1 1 d . U . . .
H9A1 H 0.917727 0.494681 0.446756 0.070 Uiso 1 1 calc R U . . .
H9A2 H 0.918740 0.415570 0.443825 0.070 Uiso 1 1 calc R U . . .
C10A C 0.8413(2) 0.45077(19) 0.48537(13) 0.0724(5) Uani 1 1 d . U . . .
H10A H 0.806283 0.489710 0.481790 0.087 Uiso 1 1 calc R U . . .
H10B H 0.807600 0.410747 0.479031 0.087 Uiso 1 1 calc R U . . .
C11A C 0.8980(3) 0.4485(3) 0.54323(16) 0.0926(7) Uani 1 1 d . U . . .
H11A H 0.933614 0.487288 0.548844 0.111 Uiso 1 1 calc R U . . .
H11B H 0.931071 0.408286 0.547302 0.111 Uiso 1 1 calc R U . . .
C12A C 0.8555(3) 0.4483(3) 0.58848(18) 0.1004(8) Uani 1 1 d D U . . .
H12A H 0.896526 0.448163 0.624175 0.120 Uiso 1 1 calc R U . . .
H12B H 0.825348 0.490058 0.585706 0.120 Uiso 1 1 calc R U . . .
C13A C 0.7998(5) 0.3912(4) 0.5868(3) 0.1746(9) Uani 1 1 d D . . . .
H13A H 0.758532 0.390702 0.551728 0.262 Uiso 1 1 calc R U . . .
H13B H 0.775393 0.396395 0.615721 0.262 Uiso 1 1 calc R U . . .
H13C H 0.829305 0.349560 0.591787 0.262 Uiso 1 1 calc R U . . .
C14A C 1.01765(13) 0.45712(11) 0.26328(10) 0.0396(5) Uani 1 1 d . . . . .
C15A C 0.95690(13) 0.50061(10) 0.23022(10) 0.0381(5) Uani 1 1 d . . . . .
C16A C 1.00227(14) 0.48083(12) 0.15694(11) 0.0449(5) Uani 1 1 d . . . . .
C17A C 1.06358(15) 0.43907(13) 0.18981(12) 0.0486(6) Uani 1 1 d . . . . .
C18A C 1.11960(18) 0.40846(17) 0.16716(14) 0.0651(8) Uani 1 1 d . . . . .
H18A H 1.160010 0.380650 0.188729 0.078 Uiso 1 1 calc R U . . .
C19A C 1.1138(2) 0.42014(19) 0.11323(15) 0.0719(9) Uani 1 1 d . . . . .
H19A H 1.151016 0.400449 0.098336 0.086 Uiso 1 1 calc R U . . .
C20A C 1.05256(19) 0.46133(17) 0.07969(13) 0.0639(8) Uani 1 1 d . . . . .
H20A H 1.049657 0.468486 0.042998 0.077 Uiso 1 1 calc R U . . .
C21A C 0.99759(16) 0.49077(15) 0.10067(12) 0.0524(6) Uani 1 1 d . . . . .
C22A C 0.86002(15) 0.52765(14) 0.06431(10) 0.0474(6) Uani 1 1 d . . . . .
H22A H 0.850035 0.484685 0.079336 0.057 Uiso 1 1 calc R U . . .
H22B H 0.843243 0.563816 0.084097 0.057 Uiso 1 1 calc R U . . .
N1B N 0.56279(12) 0.43222(10) 0.00592(8) 0.0409(4) Uani 1 1 d . . . . .
N2B N 0.69744(12) 0.51237(10) 0.06035(8) 0.0402(4) Uani 1 1 d . . . . .
O1B O 0.51887(9) 0.44253(8) 0.08243(6) 0.0373(3) Uani 1 1 d . . . . .
O2B O 0.63907(9) 0.52972(7) 0.12965(6) 0.0377(3) Uani 1 1 d . . . . .
O3B O 0.81940(12) 0.53146(12) 0.00718(8) 0.0627(5) Uani 1 1 d . . . . .
C1B C 0.72251(13) 0.45412(10) 0.26638(9) 0.0335(4) Uani 1 1 d . . . . .
H1B H 0.704848 0.429348 0.291566 0.040 Uiso 1 1 calc R U . . .
C2B C 0.66636(13) 0.47133(9) 0.21601(9) 0.0328(4) Uani 1 1 d . . . . .
C3B C 0.69511(13) 0.50740(10) 0.17886(9) 0.0331(4) Uani 1 1 d . . . . .
C4B C 0.77498(13) 0.52629(10) 0.19077(9) 0.0345(4) Uani 1 1 d . . . . .
H4B H 0.792773 0.550470 0.165346 0.041 Uiso 1 1 calc R U . . .
C5B C 0.82763(13) 0.50846(10) 0.24119(9) 0.0336(4) Uani 1 1 d . . . . .
C6B C 0.80361(13) 0.47219(9) 0.28076(9) 0.0335(4) Uani 1 1 d . . . . .
C7B C 0.57741(13) 0.45357(10) 0.20170(9) 0.0337(4) Uani 1 1 d . . . . .
H7B H 0.547705 0.487900 0.175669 0.040 Uiso 1 1 calc R U . . .
C8B C 0.54468(14) 0.45500(12) 0.25127(10) 0.0402(5) Uani 1 1 d . . . . .
H8B1 H 0.564221 0.415736 0.274222 0.048 Uiso 1 1 calc R U . . .
H8B2 H 0.564723 0.494923 0.273232 0.048 Uiso 1 1 calc R U . . .
C9B C 0.45378(17) 0.4554(2) 0.23338(13) 0.0695(9) Uani 1 1 d . . . . .
H9B1 H 0.434398 0.415841 0.210801 0.083 Uiso 1 1 calc R U . E 1
H9B2 H 0.434915 0.494843 0.210470 0.083 Uiso 1 1 calc R U . E 1
C10B C 0.41703(19) 0.4561(3) 0.28021(15) 0.0896(13) Uani 0.6 1 d D . P F 2
H10C H 0.421838 0.411613 0.296841 0.108 Uiso 0.6 1 calc R U P F 2
H10D H 0.446108 0.487795 0.308275 0.108 Uiso 0.6 1 calc R U P F 2
C11B C 0.3290(2) 0.4761(4) 0.2594(3) 0.0816(18) Uani 0.6 1 d D . P F 2
H11C H 0.325572 0.519990 0.241984 0.098 Uiso 0.6 1 calc R U P F 2
H11D H 0.301376 0.444144 0.231085 0.098 Uiso 0.6 1 calc R U P F 2
C12B C 0.2839(4) 0.4796(4) 0.3016(3) 0.0926(17) Uani 0.6 1 d D . P F 2
H12C H 0.310648 0.511421 0.330304 0.111 Uiso 0.6 1 calc R U P F 2
H12D H 0.229629 0.495842 0.284005 0.111 Uiso 0.6 1 calc R U P F 2
C13B C 0.2800(7) 0.4118(5) 0.3271(5) 0.128(3) Uani 0.6 1 d D . P F 2
H13D H 0.275631 0.377080 0.300006 0.192 Uiso 0.6 1 calc R U P F 2
H13E H 0.233808 0.410106 0.340263 0.192 Uiso 0.6 1 calc R U P F 2
H13F H 0.328069 0.404744 0.357436 0.192 Uiso 0.6 1 calc R U P F 2
C10F C 0.41703(19) 0.4561(3) 0.28021(15) 0.0896(13) Uani 0.4 1 d D . P F 1
H10Q H 0.412148 0.502731 0.290361 0.108 Uiso 0.4 1 calc R U P F 1
H10P H 0.454474 0.434172 0.311795 0.108 Uiso 0.4 1 calc R U P F 1
C11F C 0.3321(7) 0.4214(7) 0.2692(5) 0.104(3) Uani 0.4 1 d D . P F 1
H11P H 0.292304 0.448554 0.242688 0.125 Uiso 0.4 1 calc R U P F 1
H11Q H 0.333853 0.377691 0.252359 0.125 Uiso 0.4 1 calc R U P F 1
C12F C 0.3044(9) 0.4114(7) 0.3190(7) 0.169(10) Uani 0.4 1 d D . P F 1
H12P H 0.335975 0.375553 0.341470 0.203 Uiso 0.4 1 calc R U P F 1
H12Q H 0.248471 0.397073 0.307115 0.203 Uiso 0.4 1 calc R U P F 1
C13F C 0.3121(10) 0.4739(8) 0.3535(6) 0.1358(14) Uani 0.4 1 d D . P F 1
H13P H 0.363885 0.474443 0.381050 0.204 Uiso 0.4 1 calc R U P F 1
H13Q H 0.270446 0.474267 0.371079 0.204 Uiso 0.4 1 calc R U P F 1
H13U H 0.306732 0.513004 0.330341 0.204 Uiso 0.4 1 calc R U P F 1
C14B C 0.57338(13) 0.45707(10) 0.05472(9) 0.0361(4) Uani 1 1 d . . . . .
C15B C 0.63991(13) 0.49974(10) 0.08135(9) 0.0358(4) Uani 1 1 d . . . . .
C16B C 0.62125(15) 0.44592(12) -0.01869(10) 0.0426(5) Uani 1 1 d . . . . .
C17B C 0.69046(15) 0.48378(12) 0.00974(9) 0.0424(5) Uani 1 1 d . . . . .
C18B C 0.75123(16) 0.49375(14) -0.01607(10) 0.0494(6) Uani 1 1 d . . . . .
C19B C 0.74055(19) 0.46866(17) -0.06811(12) 0.0603(7) Uani 1 1 d . . . . .
H19B H 0.780160 0.475730 -0.085182 0.072 Uiso 1 1 calc R U . . .
C20B C 0.6710(2) 0.43265(17) -0.09579(12) 0.0636(8) Uani 1 1 d . . . . .
H20B H 0.664973 0.416456 -0.131145 0.076 Uiso 1 1 calc R U . . .
C21B C 0.61208(18) 0.42081(15) -0.07205(11) 0.0544(6) Uani 1 1 d . . . . .
H21B H 0.566284 0.396446 -0.090798 0.065 Uiso 1 1 calc R U . . .
N1C N 0.72077(14) 0.12965(10) 0.07553(8) 0.0466(5) Uani 1 1 d . . . . .
N2C N 0.59507(14) 0.21591(11) 0.01705(8) 0.0487(5) Uani 1 1 d . . . . .
O1C O 0.65393(10) 0.11668(7) 0.14066(6) 0.0417(4) Uani 1 1 d . . . . .
O2C O 0.53648(10) 0.20131(8) 0.08670(7) 0.0419(4) Uani 1 1 d . . . . .
O3C O 0.84750(15) 0.10185(14) 0.02948(9) 0.0811(7) Uani 1 1 d . . . . .
C1C C 0.57856(12) 0.32508(10) 0.19927(9) 0.0326(4) Uani 1 1 d . . . . .
H1C H 0.595654 0.326166 0.237640 0.039 Uiso 1 1 calc R U . . .
C2C C 0.56965(12) 0.26216(10) 0.17339(9) 0.0335(4) Uani 1 1 d . . . . .
C3C C 0.54624(12) 0.26293(10) 0.11597(9) 0.0350(4) Uani 1 1 d . . . . .
C4C C 0.53028(13) 0.32217(11) 0.08572(9) 0.0359(4) Uani 1 1 d . . . . .
H4C H 0.514507 0.321200 0.047363 0.043 Uiso 1 1 calc R U . . .
C5C C 0.53830(12) 0.38273(10) 0.11376(9) 0.0336(4) Uani 1 1 d . . . . .
C6C C 0.56340(12) 0.38635(10) 0.17109(9) 0.0321(4) Uani 1 1 d . . . . .
C7C C 0.58534(14) 0.19659(10) 0.20664(9) 0.0365(4) Uani 1 1 d . . . . .
H7C H 0.557770 0.160716 0.181402 0.044 Uiso 1 1 calc R U . . .
C8C C 0.54871(17) 0.19701(13) 0.25434(11) 0.0478(6) Uani 1 1 d . . . . .
H8C1 H 0.564101 0.155846 0.275581 0.057 Uiso 1 1 calc R U . G 1
H8C2 H 0.570819 0.234742 0.278500 0.057 Uiso 1 1 calc R U . G 1
C9C C 0.4576(2) 0.2025(3) 0.23501(17) 0.0989(14) Uani 0.6 1 d . . P H 2
H9C1 H 0.436821 0.162955 0.212696 0.119 Uiso 0.6 1 calc R U P H 2
H9C2 H 0.443549 0.241357 0.210819 0.119 Uiso 0.6 1 calc R U P H 2
C10C C 0.4097(4) 0.2091(3) 0.2803(4) 0.094(3) Uani 0.6 1 d D . P H 2
H10E H 0.442684 0.231334 0.313500 0.113 Uiso 0.6 1 calc R U P H 2
H10F H 0.359968 0.234329 0.265610 0.113 Uiso 0.6 1 calc R U P H 2
C11C C 0.3928(6) 0.1373(3) 0.2919(4) 0.118(2) Uani 0.6 1 d D . P H 2
H11E H 0.371446 0.113692 0.257095 0.142 Uiso 0.6 1 calc R U P H 2
H11F H 0.443152 0.115741 0.312052 0.142 Uiso 0.6 1 calc R U P H 2
C12C C 0.3357(7) 0.1306(5) 0.3237(4) 0.125(3) Uani 0.6 1 d D . P H 2
H12E H 0.284144 0.149092 0.302139 0.150 Uiso 0.6 1 calc R U P H 2
H12F H 0.327864 0.083025 0.329361 0.150 Uiso 0.6 1 calc R U P H 2
C13C C 0.3610(8) 0.1642(6) 0.3771(4) 0.148(3) Uani 0.6 1 d D . P H 2
H13G H 0.407103 0.141306 0.400978 0.222 Uiso 0.6 1 calc R U P H 2
H13H H 0.317718 0.163116 0.393162 0.222 Uiso 0.6 1 calc R U P H 2
H13I H 0.374902 0.210189 0.372387 0.222 Uiso 0.6 1 calc R U P H 2
C9G C 0.4576(2) 0.2025(3) 0.23501(17) 0.0989(14) Uani 0.4 1 d D . P H 1
H9G1 H 0.440239 0.247886 0.222800 0.119 Uiso 0.4 1 calc R U P H 1
H9G2 H 0.433851 0.170971 0.205320 0.119 Uiso 0.4 1 calc R U P H 1
C10G C 0.4365(4) 0.1844(6) 0.2864(3) 0.094(2) Uani 0.4 1 d D . P H 1
H10G H 0.450452 0.137733 0.296384 0.113 Uiso 0.4 1 calc R U P H 1
H10H H 0.465713 0.213023 0.316814 0.113 Uiso 0.4 1 calc R U P H 1
C11G C 0.3476(4) 0.1948(8) 0.2737(4) 0.128(4) Uani 0.4 1 d D . P H 1
H11G H 0.319000 0.155450 0.254880 0.154 Uiso 0.4 1 calc R U P H 1
H11H H 0.330860 0.233513 0.249600 0.154 Uiso 0.4 1 calc R U P H 1
C12G C 0.3270(8) 0.2063(6) 0.3263(5) 0.152(6) Uani 0.4 1 d D . P H 1
H12G H 0.364655 0.238173 0.349439 0.183 Uiso 0.4 1 calc R U P H 1
H12H H 0.273135 0.225120 0.317941 0.183 Uiso 0.4 1 calc R U P H 1
C13G C 0.3310(10) 0.1406(8) 0.3562(6) 0.162(2) Uani 0.4 1 d D . P H 1
H13J H 0.299165 0.143581 0.381068 0.243 Uiso 0.4 1 calc R U P H 1
H13K H 0.386001 0.131010 0.376753 0.243 Uiso 0.4 1 calc R U P H 1
H13L H 0.310395 0.105117 0.330026 0.243 Uiso 0.4 1 calc R U P H 1
C14C C 0.59688(15) 0.18851(11) 0.06356(9) 0.0417(5) Uani 1 1 d . . . . .
C15C C 0.66062(15) 0.14463(11) 0.09308(9) 0.0405(5) Uani 1 1 d . . . . .
C16C C 0.72174(17) 0.15851(14) 0.02651(10) 0.0493(6) Uani 1 1 d . . . . .
C17C C 0.65796(18) 0.20121(13) -0.00301(10) 0.0505(6) Uani 1 1 d . . . . .
C18C C 0.6591(2) 0.22953(17) -0.05365(11) 0.0640(8) Uani 1 1 d . . . . .
H18C H 0.618009 0.258420 -0.072862 0.077 Uiso 1 1 calc R U . . .
C19C C 0.7204(2) 0.2143(2) -0.07412(12) 0.0747(9) Uani 1 1 d . . . . .
H19C H 0.720298 0.232339 -0.107918 0.090 Uiso 1 1 calc R U . . .
C20C C 0.7840(2) 0.1721(2) -0.04548(12) 0.0730(9) Uani 1 1 d . . . . .
H20C H 0.825150 0.162283 -0.060555 0.088 Uiso 1 1 calc R U . . .
C21C C 0.7859(2) 0.14520(17) 0.00474(11) 0.0603(7) Uani 1 1 d . . . . .
C22C C 0.88585(18) 0.10663(16) 0.08639(11) 0.0566(7) Uani 1 1 d . . . . .
H22C H 0.866293 0.072228 0.106293 0.068 Uiso 1 1 calc R U . . .
H22D H 0.877296 0.150709 0.100263 0.068 Uiso 1 1 calc R U . . .
N1D N 1.09052(13) 0.21077(12) 0.26580(10) 0.0511(5) Uani 1 1 d . . . . .
N2D N 0.96649(13) 0.12835(10) 0.19970(9) 0.0455(5) Uani 1 1 d . . . . .
O1D O 1.02803(9) 0.20647(8) 0.33372(6) 0.0408(4) Uani 1 1 d . . . . .
O2D O 0.91703(10) 0.11975(7) 0.27401(6) 0.0392(3) Uani 1 1 d . . . . .
O3D O 0.96797(14) 0.09646(15) 0.09136(10) 0.0805(7) Uani 1 1 d . . . . .
C1D C 0.72799(13) 0.19871(10) 0.27504(8) 0.0340(4) Uani 1 1 d . . . . .
H1D H 0.708307 0.224781 0.298527 0.041 Uiso 1 1 calc R U . . .
C2D C 0.80947(13) 0.18071(9) 0.29222(8) 0.0331(4) Uani 1 1 d . . . . .
C3D C 0.83699(13) 0.14240(10) 0.25559(9) 0.0349(4) Uani 1 1 d . . . . .
C4D C 0.78719(14) 0.12240(10) 0.20485(9) 0.0368(5) Uani 1 1 d . . . . .
H4D H 0.807017 0.096895 0.181116 0.044 Uiso 1 1 calc R U . . .
C5D C 0.70719(14) 0.14114(10) 0.19012(8) 0.0354(4) Uani 1 1 d . . . . .
C6D C 0.67483(14) 0.17936(9) 0.22427(9) 0.0340(4) Uani 1 1 d . . . . .
C7D C 0.86729(13) 0.20061(10) 0.34804(8) 0.0346(4) Uani 1 1 d . . . . .
H7D H 0.908650 0.165370 0.358687 0.042 Uiso 1 1 calc R U . . .
C8D C 0.82687(14) 0.20472(11) 0.39382(9) 0.0378(5) Uani 1 1 d . . . . .
H8D1 H 0.786725 0.240330 0.384946 0.045 Uiso 1 1 calc R U . . .
H8D2 H 0.799240 0.162508 0.395098 0.045 Uiso 1 1 calc R U . . .
C9D C 0.88670(15) 0.21856(15) 0.45060(10) 0.0498(6) Uani 1 1 d . . . . .
H9D1 H 0.919234 0.257446 0.448020 0.060 Uiso 1 1 calc R U . . .
H9D2 H 0.922575 0.180126 0.461432 0.060 Uiso 1 1 calc R U . . .
C10D C 0.84628(16) 0.23182(14) 0.49566(10) 0.0502(6) Uani 1 1 d . . . . .
H10M H 0.886615 0.248022 0.528609 0.060 Uiso 1 1 calc R U . . .
H10N H 0.806127 0.267028 0.483172 0.060 Uiso 1 1 calc R U . . .
C11D C 0.8070(3) 0.17080(17) 0.50979(15) 0.0741(10) Uani 1 1 d . . . . .
H11M H 0.847095 0.135453 0.521762 0.089 Uiso 1 1 calc R U . . .
H11N H 0.766328 0.154949 0.476871 0.089 Uiso 1 1 calc R U . . .
C12D C 0.7670(3) 0.1831(2) 0.55549(16) 0.0914(13) Uani 1 1 d . . . . .
H12M H 0.736962 0.225100 0.547760 0.110 Uiso 1 1 calc R U . . .
H12N H 0.728792 0.147067 0.554302 0.110 Uiso 1 1 calc R U . . .
C13D C 0.8233(3) 0.1865(3) 0.61061(16) 0.1046(16) Uani 1 1 d . . . . .
H13M H 0.852804 0.144928 0.618966 0.157 Uiso 1 1 calc R U . . .
H13N H 0.794311 0.193816 0.636752 0.157 Uiso 1 1 calc R U . . .
H13O H 0.860274 0.223168 0.612654 0.157 Uiso 1 1 calc R U . . .
C14D C 0.97043(14) 0.14562(11) 0.24947(10) 0.0393(5) Uani 1 1 d . . . . .
C15D C 1.03208(14) 0.18837(12) 0.28218(10) 0.0412(5) Uani 1 1 d . . . . .
C16D C 1.08954(17) 0.19262(15) 0.21312(12) 0.0543(6) Uani 1 1 d . . . . .
C17D C 1.02608(16) 0.15300(14) 0.17967(11) 0.0506(6) Uani 1 1 d . . . . .
C18D C 1.02562(19) 0.13716(18) 0.12544(13) 0.0618(7) Uani 1 1 d . . . . .
C19D C 1.0885(2) 0.1582(2) 0.10726(16) 0.0821(11) Uani 1 1 d . . . . .
H19D H 1.089282 0.146694 0.071970 0.098 Uiso 1 1 calc R U . . .
C20D C 1.1507(3) 0.1964(2) 0.14099(18) 0.0906(12) Uani 1 1 d . . . . .
H20D H 1.192702 0.210111 0.127908 0.109 Uiso 1 1 calc R U . . .
C21D C 1.1519(2) 0.2145(2) 0.19315(16) 0.0780(10) Uani 1 1 d . . . . .
H21D H 1.193527 0.240912 0.215035 0.094 Uiso 1 1 calc R U . . .

loop_
_atom_site_aniso_label
_atom_site_aniso_U_11
_atom_site_aniso_U_22
_atom_site_aniso_U_33
_atom_site_aniso_U_23
_atom_site_aniso_U_13
_atom_site_aniso_U_12
C1S 0.067(5) 0.051(4) 0.079(7) -0.003(5) 0.024(6) -0.003(4)
C2S 0.054(5) 0.046(4) 0.113(7) -0.013(4) -0.011(5) 0.009(4)
C3S 0.081(6) 0.066(5) 0.062(5) -0.006(4) 0.000(4) 0.011(4)
C4S 0.053(5) 0.051(4) 0.098(7) -0.002(5) 0.025(5) 0.009(4)
C5S 0.103(9) 0.077(6) 0.045(4) -0.004(3) -0.021(4) 0.019(6)
C6S 0.049(4) 0.054(5) 0.097(8) -0.001(5) 0.004(4) 0.013(3)
C7S 0.098(7) 0.103(7) 0.154 -0.040(7) 0.057(6) -0.028(6)
C1V 0.104(7) 0.050(4) 0.061(4) 0.007(3) 0.003(5) -0.004(5)
C2V 0.091(6) 0.059(4) 0.088(6) 0.013(5) -0.026(4) -0.007(4)
C3V 0.100(7) 0.064(5) 0.124(7) 0.016(5) -0.012(6) -0.006(5)
C4V 0.092(7) 0.056(4) 0.133(7) 0.010(5) -0.008(6) 0.001(5)
C5V 0.067(5) 0.070(5) 0.132(8) 0.010(6) -0.009(6) 0.000(4)
C6V 0.076(6) 0.046(4) 0.089(5) 0.013(4) -0.018(5) 0.005(4)
C7V 0.152 0.104(8) 0.137(10) -0.027(7) 0.056(8) -0.045(8)
C1T 0.109(7) 0.138(8) 0.082(5) 0.004(5) 0.029(5) -0.014(7)
C2T 0.085(6) 0.161(10) 0.092(6) 0.006(6) 0.027(5) 0.015(6)
C3T 0.104(8) 0.143(10) 0.114(8) -0.001(7) 0.024(6) -0.006(7)
C4T 0.076(5) 0.174(11) 0.092(6) -0.014(6) 0.023(4) -0.025(6)
C5T 0.076(5) 0.173(11) 0.089(6) -0.006(6) 0.007(4) -0.008(6)
C6T 0.106(8) 0.175(13) 0.063(5) 0.003(6) 0.023(5) 0.021(8)
C7T 0.125 0.205(14) 0.209(14) -0.075(12) 0.069(8) -0.012(9)
C1R 0.096(7) 0.120(8) 0.101(7) -0.014(7) 0.010(6) 0.000(7)
C2R 0.098(8) 0.123(8) 0.090(7) -0.025(6) 0.038(6) 0.016(7)
C3R 0.108(7) 0.121(8) 0.112(7) -0.013(7) 0.039(6) 0.012(7)
C4R 0.089(6) 0.116(7) 0.129(7) -0.021(7) 0.040(6) 0.001(6)
C5R 0.086(7) 0.134(8) 0.138(8) -0.015(7) 0.031(6) 0.005(7)
C6R 0.083(7) 0.129(8) 0.126(8) -0.011(7) 0.034(6) 0.001(7)
C7R 0.151 0.20(2) 0.131 0.011(14) -0.036(11) -0.071(14)
N1A 0.0397(9) 0.0395(10) 0.0511(11) 0.0043(8) 0.0229(8) -0.0011(8)
N2A 0.0407(10) 0.0474(11) 0.0607(13) 0.0086(9) 0.0249(9) 0.0010(8)
O1A 0.0402(8) 0.0311(7) 0.0478(9) -0.0045(6) 0.0199(7) -0.0046(6)
O2A 0.0409(8) 0.0380(8) 0.0467(9) -0.0009(7) 0.0146(7) -0.0098(6)
O3A 0.0478(10) 0.0859(14) 0.0638(12) 0.0281(11) 0.0288(9) 0.0029(9)
C1A 0.0370(10) 0.0331(10) 0.0308(10) -0.0003(7) 0.0130(8) -0.0009(8)
C2A 0.0399(10) 0.0321(10) 0.0309(10) -0.0012(8) 0.0123(8) -0.0014(8)
C3A 0.0382(10) 0.0342(10) 0.0357(10) 0.0004(8) 0.0108(9) -0.0060(8)
C4A 0.0336(10) 0.0430(12) 0.0368(11) 0.0016(9) 0.0103(9) -0.0007(8)
C5A 0.0382(10) 0.0351(10) 0.0322(10) 0.0025(8) 0.0096(8) 0.0053(8)
C6A 0.0401(10) 0.0335(10) 0.0264(9) 0.0024(7) 0.0099(8) 0.0001(8)
C7A 0.0435(11) 0.0288(10) 0.0369(11) -0.0038(8) 0.0167(9) -0.0044(8)
C8A 0.0645(11) 0.0421(10) 0.0460(10) -0.0088(8) 0.0302(9) -0.0081(9)
C9A 0.0730(11) 0.0568(10) 0.0506(9) -0.0088(8) 0.0283(9) -0.0092(8)
C10A 0.0862(12) 0.0786(11) 0.0569(10) -0.0084(9) 0.0284(10) -0.0132(10)
C11A 0.1075(14) 0.1063(13) 0.0642(11) -0.0082(11) 0.0260(11) -0.0151(12)
C12A 0.1148(16) 0.1131(16) 0.0698(13) -0.0095(13) 0.0229(13) -0.0179(14)
C13A 0.183 0.194 0.152 -0.015(5) 0.060(4) -0.035(6)
C14A 0.0364(10) 0.0361(11) 0.0495(13) 0.0014(9) 0.0180(10) -0.0073(8)
C15A 0.0392(11) 0.0302(10) 0.0506(13) -0.0013(9) 0.0220(10) -0.0058(8)
C16A 0.0416(12) 0.0453(12) 0.0554(14) 0.0062(10) 0.0264(11) -0.0029(10)
C17A 0.0414(12) 0.0507(13) 0.0617(15) 0.0080(11) 0.0278(11) 0.0008(10)
C18A 0.0542(15) 0.0730(19) 0.082(2) 0.0172(16) 0.0408(15) 0.0172(14)
C19A 0.0662(18) 0.089(2) 0.080(2) 0.0132(18) 0.0513(17) 0.0198(17)
C20A 0.0595(16) 0.083(2) 0.0620(17) 0.0098(15) 0.0374(14) 0.0041(15)
C21A 0.0444(13) 0.0639(16) 0.0563(15) 0.0120(12) 0.0262(12) -0.0010(11)
C22A 0.0464(13) 0.0569(14) 0.0456(13) 0.0070(11) 0.0237(11) 0.0012(11)
N1B 0.0462(10) 0.0399(10) 0.0362(9) 0.0052(8) 0.0118(8) 0.0051(8)
N2B 0.0464(10) 0.0387(9) 0.0396(10) 0.0054(8) 0.0192(8) 0.0038(8)
O1B 0.0365(7) 0.0367(8) 0.0402(8) 0.0079(6) 0.0137(6) 0.0075(6)
O2B 0.0442(8) 0.0318(7) 0.0402(8) 0.0019(6) 0.0178(7) 0.0064(6)
O3B 0.0604(11) 0.0859(14) 0.0466(10) 0.0128(9) 0.0233(9) -0.0119(10)
C1B 0.0420(11) 0.0245(9) 0.0381(10) -0.0013(8) 0.0184(9) -0.0008(8)
C2B 0.0401(10) 0.0231(9) 0.0401(11) -0.0037(8) 0.0197(9) 0.0017(8)
C3B 0.0414(10) 0.0239(9) 0.0372(10) -0.0016(7) 0.0168(9) 0.0035(8)
C4B 0.0444(11) 0.0244(9) 0.0417(11) -0.0009(8) 0.0236(9) -0.0002(8)
C5B 0.0378(10) 0.0238(9) 0.0445(11) -0.0042(8) 0.0207(9) -0.0016(7)
C6B 0.0427(11) 0.0222(9) 0.0396(11) -0.0046(8) 0.0184(9) 0.0006(8)
C7B 0.0381(10) 0.0283(9) 0.0391(11) 0.0011(8) 0.0182(9) 0.0029(8)
C8B 0.0450(12) 0.0382(11) 0.0434(12) -0.0036(9) 0.0225(10) 0.0018(9)
C9B 0.0447(14) 0.112(3) 0.0587(17) -0.0105(17) 0.0256(13) 0.0029(15)
C10B 0.0570(18) 0.151(4) 0.075(2) -0.022(2) 0.0411(17) -0.010(2)
C11B 0.052(3) 0.112(5) 0.093(4) 0.018(4) 0.041(3) 0.008(3)
C12B 0.070(4) 0.115 0.106(5) 0.014(4) 0.048(4) 0.011(4)
C13B 0.100(6) 0.161 0.134(9) 0.059(7) 0.052(6) 0.007(6)
C10F 0.0570(18) 0.151(4) 0.075(2) -0.022(2) 0.0411(17) -0.010(2)
C11F 0.086(7) 0.125 0.123(9) 0.010(8) 0.065(7) -0.008(7)
C12F 0.18(2) 0.199 0.19(2) -0.013(16) 0.15(2) -0.002(16)
C13F 0.132 0.140 0.159 0.014(11) 0.079(6) 0.029(9)
C14B 0.0391(10) 0.0324(10) 0.0376(11) 0.0084(8) 0.0128(9) 0.0098(8)
C15B 0.0439(11) 0.0299(10) 0.0365(10) 0.0053(8) 0.0165(9) 0.0073(8)
C16B 0.0505(13) 0.0401(11) 0.0384(11) 0.0072(9) 0.0150(10) 0.0069(10)
C17B 0.0507(13) 0.0422(12) 0.0370(11) 0.0068(9) 0.0175(10) 0.0063(10)
C18B 0.0519(14) 0.0582(15) 0.0421(12) 0.0085(11) 0.0203(11) 0.0020(11)
C19B 0.0669(17) 0.0768(19) 0.0469(14) 0.0053(13) 0.0316(13) 0.0045(15)
C20B 0.077(2) 0.078(2) 0.0401(13) -0.0034(13) 0.0243(13) 0.0063(16)
C21B 0.0619(16) 0.0610(16) 0.0393(13) -0.0010(11) 0.0140(11) -0.0019(13)
N1C 0.0642(13) 0.0406(10) 0.0351(10) -0.0048(8) 0.0153(9) 0.0028(9)
N2C 0.0620(13) 0.0448(11) 0.0350(10) -0.0036(8) 0.0080(9) 0.0006(9)
O1C 0.0566(9) 0.0311(7) 0.0370(8) -0.0026(6) 0.0138(7) -0.0076(6)
O2C 0.0475(9) 0.0345(8) 0.0417(8) -0.0073(6) 0.0102(7) -0.0068(6)
O3C 0.0882(16) 0.1100(19) 0.0452(11) -0.0141(11) 0.0206(11) 0.0361(14)
C1C 0.0340(10) 0.0330(10) 0.0333(10) 0.0004(8) 0.0138(8) -0.0019(8)
C2C 0.0337(9) 0.0318(10) 0.0364(10) 0.0012(8) 0.0126(8) -0.0036(8)
C3C 0.0348(10) 0.0317(10) 0.0375(11) -0.0052(8) 0.0094(8) -0.0044(8)
C4C 0.0333(10) 0.0407(11) 0.0318(10) -0.0003(8) 0.0072(8) -0.0018(8)
C5C 0.0307(9) 0.0329(10) 0.0379(10) 0.0064(8) 0.0114(8) 0.0033(8)
C6C 0.0305(9) 0.0309(10) 0.0382(10) -0.0007(8) 0.0152(8) 0.0002(7)
C7C 0.0453(11) 0.0285(9) 0.0374(11) 0.0005(8) 0.0150(9) -0.0070(8)
C8C 0.0623(15) 0.0409(12) 0.0479(13) 0.0025(10) 0.0282(12) -0.0103(11)
C9C 0.065(2) 0.161(4) 0.086(3) -0.009(3) 0.046(2) -0.038(2)
C10C 0.068(4) 0.105(6) 0.138(7) 0.001(5) 0.073(4) 0.024(3)
C11C 0.147 0.104(6) 0.142(7) 0.033(5) 0.101(5) 0.012(5)
C12C 0.145(8) 0.157 0.104(6) -0.011(6) 0.085(6) -0.045(6)
C13C 0.151 0.158 0.180(11) -0.086(7) 0.118(6) -0.081(5)
C9G 0.065(2) 0.161(4) 0.086(3) -0.009(3) 0.046(2) -0.038(2)
C10G 0.082 0.103 0.139(9) -0.003(7) 0.096(5) 0.009(6)
C11G 0.086(8) 0.164 0.168(14) 0.031(11) 0.089(9) 0.016(8)
C12G 0.171(16) 0.164 0.136(13) 0.014(12) 0.069(13) 0.028(13)
C13G 0.135 0.168 0.201 0.019(13) 0.079(10) -0.093(8)
C14C 0.0531(13) 0.0355(11) 0.0339(11) -0.0066(9) 0.0090(10) -0.0057(9)
C15C 0.0563(13) 0.0306(10) 0.0330(10) -0.0054(8) 0.0113(10) -0.0040(9)
C16C 0.0640(16) 0.0508(13) 0.0321(11) -0.0077(10) 0.0132(11) -0.0016(12)
C17C 0.0671(16) 0.0476(13) 0.0339(11) -0.0043(10) 0.0110(11) -0.0004(12)
C18C 0.081(2) 0.0710(19) 0.0356(13) 0.0027(12) 0.0111(13) 0.0008(15)
C19C 0.091(2) 0.099(3) 0.0352(13) 0.0036(15) 0.0208(15) -0.008(2)
C20C 0.079(2) 0.106(3) 0.0385(14) -0.0079(15) 0.0242(14) 0.0010(19)
C21C 0.0725(18) 0.0727(19) 0.0370(13) -0.0079(12) 0.0184(12) 0.0063(15)
C22C 0.0630(16) 0.0687(17) 0.0438(13) -0.0045(12) 0.0245(12) 0.0087(13)
N1D 0.0442(11) 0.0546(12) 0.0593(13) -0.0015(10) 0.0231(10) 0.0022(9)
N2D 0.0525(11) 0.0432(10) 0.0467(11) 0.0002(8) 0.0240(9) 0.0045(9)
O1D 0.0432(8) 0.0385(8) 0.0406(8) 0.0048(6) 0.0123(7) 0.0094(6)
O2D 0.0473(8) 0.0326(7) 0.0415(8) 0.0062(6) 0.0191(7) 0.0039(6)
O3D 0.0667(13) 0.114(2) 0.0684(14) -0.0313(13) 0.0313(11) 0.0095(13)
C1D 0.0479(11) 0.0240(9) 0.0331(10) 0.0034(7) 0.0166(9) 0.0010(8)
C2D 0.0461(11) 0.0238(9) 0.0315(10) 0.0061(7) 0.0146(9) -0.0007(8)
C3D 0.0452(11) 0.0253(9) 0.0380(10) 0.0053(8) 0.0180(9) 0.0006(8)
C4D 0.0530(12) 0.0240(9) 0.0380(11) 0.0011(8) 0.0205(10) -0.0016(8)
C5D 0.0509(12) 0.0232(9) 0.0326(10) 0.0024(7) 0.0135(9) -0.0047(8)
C6D 0.0461(11) 0.0226(9) 0.0351(10) 0.0042(7) 0.0150(9) -0.0032(8)
C7D 0.0440(11) 0.0297(10) 0.0317(10) 0.0066(8) 0.0136(9) 0.0031(8)
C8D 0.0434(11) 0.0388(11) 0.0332(10) 0.0058(8) 0.0146(9) 0.0005(9)
C9D 0.0459(13) 0.0699(16) 0.0346(11) 0.0049(11) 0.0135(10) -0.0007(12)
C10D 0.0526(14) 0.0570(15) 0.0406(12) -0.0042(11) 0.0135(11) -0.0015(11)
C11D 0.100(3) 0.071(2) 0.0646(19) -0.0124(15) 0.0461(19) -0.0243(18)
C12D 0.091(3) 0.131(4) 0.068(2) -0.015(2) 0.047(2) -0.035(2)
C13D 0.094(3) 0.175(5) 0.055(2) 0.018(2) 0.039(2) 0.029(3)
C14D 0.0471(12) 0.0319(10) 0.0432(12) 0.0055(9) 0.0204(10) 0.0069(9)
C15D 0.0429(11) 0.0396(11) 0.0433(12) 0.0046(9) 0.0164(10) 0.0101(9)
C16D 0.0524(14) 0.0584(15) 0.0609(16) 0.0009(13) 0.0306(13) 0.0032(12)
C17D 0.0531(14) 0.0553(14) 0.0516(14) 0.0027(11) 0.0285(12) 0.0082(12)
C18D 0.0609(16) 0.078(2) 0.0549(16) -0.0039(14) 0.0297(14) 0.0079(15)
C19D 0.082(2) 0.117(3) 0.065(2) -0.004(2) 0.0489(19) 0.003(2)
C20D 0.081(2) 0.118(3) 0.096(3) -0.007(2) 0.062(2) -0.013(2)
C21D 0.0670(19) 0.095(3) 0.087(2) -0.011(2) 0.0467(19) -0.0128(18)

loop_
_atom_type_symbol
_atom_type_description
_atom_type_scat_dispersion_real
_atom_type_scat_dispersion_imag
_atom_type_scat_source
C C 0.0181 0.0091 'International Tables Vol C Tables 4.2.6.8 and 6.1.1.4'
H H 0.0000 0.0000 'International Tables Vol C Tables 4.2.6.8 and 6.1.1.4'
N N 0.0311 0.0180 'International Tables Vol C Tables 4.2.6.8 and 6.1.1.4'
O O 0.0492 0.0322 'International Tables Vol C Tables 4.2.6.8 and 6.1.1.4'

loop_
_geom_angle_atom_site_label_1
_geom_angle_atom_site_label_2
_geom_angle_atom_site_label_3
_geom_angle
_geom_angle_site_symmetry_1
_geom_angle_site_symmetry_3
_geom_angle_publ_flag
C2S C1S C6S 120.0 . . ?
C2S C1S C7S 116.9(6) . . ?
C6S C1S C7S 123.1(6) . . ?
C3S C2S C1S 120.0 . . ?
C3S C2S H2S 120.0 . . ?
C1S C2S H2S 120.0 . . ?
C2S C3S C4S 120.0 . . ?
C2S C3S H3S 120.0 . . ?
C4S C3S H3S 120.0 . . ?
C5S C4S C3S 120.0 . . ?
C5S C4S H4S 120.0 . . ?
C3S C4S H4S 120.0 . . ?
C4S C5S C6S 120.0 . . ?
C4S C5S H5S 120.0 . . ?
C6S C5S H5S 120.0 . . ?
C5S C6S C1S 120.0 . . ?
C5S C6S H6S 120.0 . . ?
C1S C6S H6S 120.0 . . ?
C1S C7S H7S1 109.5 . . ?
C1S C7S H7S2 109.5 . . ?
H7S1 C7S H7S2 109.5 . . ?
C1S C7S H7S3 109.5 . . ?
H7S1 C7S H7S3 109.5 . . ?
H7S2 C7S H7S3 109.5 . . ?
C7V C1V C2V 118.0(10) . . ?
C7V C1V C6V 122.0(10) . . ?
C2V C1V C6V 120.0 . . ?
C3V C2V C1V 120.0 . . ?
C3V C2V H2V 120.0 . . ?
C1V C2V H2V 120.0 . . ?
C2V C3V C4V 120.0 . . ?
C2V C3V H3V 120.0 . . ?
C4V C3V H3V 120.0 . . ?
C5V C4V C3V 120.0 . . ?
C5V C4V H4V 120.0 . . ?
C3V C4V H4V 120.0 . . ?
C6V C5V C4V 120.0 . . ?
C6V C5V H5V 120.0 . . ?
C4V C5V H5V 120.0 . . ?
C5V C6V C1V 120.0 . . ?
C5V C6V H6V 120.0 . . ?
C1V C6V H6V 120.0 . . ?
C1V C7V H7V1 109.5 . . ?
C1V C7V H7V2 109.5 . . ?
H7V1 C7V H7V2 109.5 . . ?
C1V C7V H7V3 109.5 . . ?
H7V1 C7V H7V3 109.5 . . ?
H7V2 C7V H7V3 109.5 . . ?
C2T C1T C6T 120.0 . . ?
C2T C1T C7T 118.8(7) . . ?
C6T C1T C7T 121.2(7) . . ?
C1T C2T C3T 120.0 . . ?
C1T C2T H2T 120.0 . . ?
C3T C2T H2T 120.0 . . ?
C4T C3T C2T 120.0 . . ?
C4T C3T H3T 120.0 . . ?
C2T C3T H3T 120.0 . . ?
C3T C4T C5T 120.0 . . ?
C3T C4T H4T 120.0 . . ?
C5T C4T H4T 120.0 . . ?
C6T C5T C4T 120.0 . . ?
C6T C5T H5T 120.0 . . ?
C4T C5T H5T 120.0 . . ?
C5T C6T C1T 120.0 . . ?
C5T C6T H6T 120.0 . . ?
C1T C6T H6T 120.0 . . ?
C1T C7T H7T1 109.5 . . ?
C1T C7T H7T2 109.5 . . ?
H7T1 C7T H7T2 109.5 . . ?
C1T C7T H7T3 109.5 . . ?
H7T1 C7T H7T3 109.5 . . ?
H7T2 C7T H7T3 109.5 . . ?
C2R C1R C6R 120.0 . . ?
C2R C1R C7R 112.6(9) . . ?
C6R C1R C7R 127.2(9) . . ?
C3R C2R C1R 120.0 . . ?
C3R C2R H2R 120.0 . . ?
C1R C2R H2R 120.0 . . ?
C2R C3R C4R 120.0 . . ?
C2R C3R H3R 120.0 . . ?
C4R C3R H3R 120.0 . . ?
C5R C4R C3R 120.0 . . ?
C5R C4R H4R 120.0 . . ?
C3R C4R H4R 120.0 . . ?
C4R C5R C6R 120.0 . . ?
C4R C5R H5R 120.0 . . ?
C6R C5R H5R 120.0 . . ?
C5R C6R C1R 120.0 . . ?
C5R C6R H6R 120.0 . . ?
C1R C6R H6R 120.0 . . ?
C1R C7R H7R1 109.5 . . ?
C1R C7R H7R2 109.5 . . ?
H7R1 C7R H7R2 109.5 . . ?
C1R C7R H7R3 109.5 . . ?
H7R1 C7R H7R3 109.5 . . ?
H7R2 C7R H7R3 109.5 . . ?
C15A N1A C16A 116.4(2) . . ?
C14A N2A C17A 116.1(2) . . ?
C15A O1A C5B 116.16(16) . . ?
C14A O2A C3A 113.32(16) . . ?
C21A O3A C22A 119.0(2) . . ?
C6A C1A C2A 124.3(2) . . ?
C6A C1A H1A 117.8 . . ?
C2A C1A H1A 117.8 . . ?
C3A C2A C1A 115.97(19) . . ?
C3A C2A C7A 122.95(18) . . ?
C1A C2A C7A 121.08(19) . . ?
C4A C3A C2A 122.50(19) . . ?
C4A C3A O2A 118.06(19) . . ?
C2A C3A O2A 119.43(19) . . ?
C3A C4A C5A 118.8(2) . . ?
C3A C4A H4A 120.6 . . ?
C5A C4A H4A 120.6 . . ?
C4A C5A C6A 122.19(19) . . ?
C4A C5A O1D 117.87(19) . . ?
C6A C5A O1D 119.93(19) . . ?
C1A C6A C5A 116.23(19) . . ?
C1A C6A C7D 120.78(19) . . ?
C5A C6A C7D 122.97(19) . . ?
C2A C7A C6B 110.64(16) . . ?
C2A C7A C8A 112.28(18) . . ?
C6B C7A C8A 112.57(19) . . ?
C2A C7A H7A 107.0 . . ?
C6B C7A H7A 107.0 . . ?
C8A C7A H7A 107.0 . . ?
C9A C8A C7A 113.8(2) . . ?
C9A C8A H8A1 108.8 . . ?
C7A C8A H8A1 108.8 . . ?
C9A C8A H8A2 108.8 . . ?
C7A C8A H8A2 108.8 . . ?
H8A1 C8A H8A2 107.7 . . ?
C8A C9A C10A 111.4(3) . . ?
C8A C9A H9A1 109.3 . . ?
C10A C9A H9A1 109.3 . . ?
C8A C9A H9A2 109.3 . . ?
C10A C9A H9A2 109.3 . . ?
H9A1 C9A H9A2 108.0 . . ?
C11A C10A C9A 113.7(3) . . ?
C11A C10A H10A 108.8 . . ?
C9A C10A H10A 108.8 . . ?
C11A C10A H10B 108.8 . . ?
C9A C10A H10B 108.8 . . ?
H10A C10A H10B 107.7 . . ?
C10A C11A C12A 114.1(4) . . ?
C10A C11A H11A 108.7 . . ?
C12A C11A H11A 108.7 . . ?
C10A C11A H11B 108.7 . . ?
C12A C11A H11B 108.7 . . ?
H11A C11A H11B 107.6 . . ?
C13A C12A C11A 115.9(5) . . ?
C13A C12A H12A 108.3 . . ?
C11A C12A H12A 108.3 . . ?
C13A C12A H12B 108.3 . . ?
C11A C12A H12B 108.3 . . ?
H12A C12A H12B 107.4 . . ?
C12A C13A H13A 109.5 . . ?
C12A C13A H13B 109.5 . . ?
H13A C13A H13B 109.5 . . ?
C12A C13A H13C 109.5 . . ?
H13A C13A H13C 109.5 . . ?
H13B C13A H13C 109.5 . . ?
N2A C14A O2A 119.7(2) . . ?
N2A C14A C15A 122.6(2) . . ?
O2A C14A C15A 117.7(2) . . ?
N1A C15A O1A 120.3(2) . . ?
N1A C15A C14A 122.8(2) . . ?
O1A C15A C14A 116.8(2) . . ?
N1A C16A C17A 120.9(2) . . ?
N1A C16A C21A 120.3(2) . . ?
C17A C16A C21A 118.7(2) . . ?
N2A C17A C16A 121.1(2) . . ?
N2A C17A C18A 118.7(2) . . ?
C16A C17A C18A 120.2(3) . . ?
C19A C18A C17A 119.2(3) . . ?
C19A C18A H18A 120.4 . . ?
C17A C18A H18A 120.4 . . ?
C18A C19A C20A 121.3(3) . . ?
C18A C19A H19A 119.3 . . ?
C20A C19A H19A 119.3 . . ?
C21A C20A C19A 120.3(3) . . ?
C21A C20A H20A 119.9 . . ?
C19A C20A H20A 119.9 . . ?
C20A C21A O3A 118.3(2) . . ?
C20A C21A C16A 120.2(3) . . ?
O3A C21A C16A 121.3(2) . . ?
O3B C22A O3A 103.69(19) . . ?
O3B C22A H22A 111.0 . . ?
O3A C22A H22A 111.0 . . ?
O3B C22A H22B 111.0 . . ?
O3A C22A H22B 111.0 . . ?
H22A C22A H22B 109.0 . . ?
C14B N1B C16B 116.9(2) . . ?
C15B N2B C17B 116.5(2) . . ?
C14B O1B C5C 112.44(15) . . ?
C15B O2B C3B 118.02(15) . . ?
C18B O3B C22A 120.74(19) . . ?
C6B C1B C2B 123.30(19) . . ?
C6B C1B H1B 118.3 . . ?
C2B C1B H1B 118.3 . . ?
C3B C2B C1B 116.86(19) . . ?
C3B C2B C7B 120.36(19) . . ?
C1B C2B C7B 122.76(18) . . ?
C4B C3B C2B 122.3(2) . . ?
C4B C3B O2B 119.38(18) . . ?
C2B C3B O2B 118.09(19) . . ?
C5B C4B C3B 118.41(19) . . ?
C5B C4B H4B 120.8 . . ?
C3B C4B H4B 120.8 . . ?
C4B C5B C6B 122.82(19) . . ?
C4B C5B O1A 119.24(18) . . ?
C6B C5B O1A 117.76(19) . . ?
C1B C6B C5B 116.3(2) . . ?
C1B C6B C7A 122.82(19) . . ?
C5B C6B C7A 120.86(19) . . ?
C2B C7B C6C 108.54(16) . . ?
C2B C7B C8B 113.84(18) . . ?
C6C C7B C8B 113.22(17) . . ?
C2B C7B H7B 106.9 . . ?
C6C C7B H7B 106.9 . . ?
C8B C7B H7B 106.9 . . ?
C9B C8B C7B 111.7(2) . . ?
C9B C8B H8B1 109.3 . . ?
C7B C8B H8B1 109.3 . . ?
C9B C8B H8B2 109.3 . . ?
C7B C8B H8B2 109.3 . . ?
H8B1 C8B H8B2 107.9 . . ?
C8B C9B C10F 114.7(3) . . ?
C8B C9B C10B 114.7(3) . . ?
C8B C9B H9B1 108.6 . . ?
C10F C9B H9B1 108.6 . . ?
C8B C9B H9B2 108.6 . . ?
C10F C9B H9B2 108.6 . . ?
H9B1 C9B H9B2 107.6 . . ?
C11B C10B C9B 110.6(3) . . ?
C11B C10B H10C 109.5 . . ?
C9B C10B H10C 109.5 . . ?
C11B C10B H10D 109.5 . . ?
C9B C10B H10D 109.5 . . ?
H10C C10B H10D 108.1 . . ?
C12B C11B C10B 116.9(5) . . ?
C12B C11B H11C 108.1 . . ?
C10B C11B H11C 108.1 . . ?
C12B C11B H11D 108.1 . . ?
C10B C11B H11D 108.1 . . ?
H11C C11B H11D 107.3 . . ?
C13B C12B C11B 111.6(5) . . ?
C13B C12B H12C 109.3 . . ?
C11B C12B H12C 109.3 . . ?
C13B C12B H12D 109.3 . . ?
C11B C12B H12D 109.3 . . ?
H12C C12B H12D 108.0 . . ?
C12B C13B H13D 109.5 . . ?
C12B C13B H13E 109.5 . . ?
H13D C13B H13E 109.5 . . ?
C12B C13B H13F 109.5 . . ?
H13D C13B H13F 109.5 . . ?
H13E C13B H13F 109.5 . . ?
C9B C10F C11F 117.0(4) . . ?
C9B C10F H10Q 108.1 . . ?
C11F C10F H10Q 108.1 . . ?
C9B C10F H10P 108.1 . . ?
C11F C10F H10P 108.1 . . ?
H10Q C10F H10P 107.3 . . ?
C12F C11F C10F 115.6(7) . . ?
C12F C11F H11P 108.4 . . ?
C10F C11F H11P 108.4 . . ?
C12F C11F H11Q 108.4 . . ?
C10F C11F H11Q 108.4 . . ?
H11P C11F H11Q 107.4 . . ?
C11F C12F C13F 113.0(3) . . ?
C11F C12F H12P 109.0 . . ?
C13F C12F H12P 109.0 . . ?
C11F C12F H12Q 109.0 . . ?
C13F C12F H12Q 109.0 . . ?
H12P C12F H12Q 107.8 . . ?
C12F C13F H13P 109.5 . . ?
C12F C13F H13Q 109.5 . . ?
H13P C13F H13Q 109.5 . . ?
C12F C13F H13U 109.5 . . ?
H13P C13F H13U 109.5 . . ?
H13Q C13F H13U 109.5 . . ?
N1B C14B O1B 119.5(2) . . ?
N1B C14B C15B 122.6(2) . . ?
O1B C14B C15B 117.88(19) . . ?
N2B C15B O2B 120.4(2) . . ?
N2B C15B C14B 122.4(2) . . ?
O2B C15B C14B 117.07(19) . . ?
N1B C16B C21B 119.1(2) . . ?
N1B C16B C17B 120.3(2) . . ?
C21B C16B C17B 120.6(2) . . ?
N2B C17B C18B 120.6(2) . . ?
N2B C17B C16B 121.0(2) . . ?
C18B C17B C16B 118.4(2) . . ?
C19B C18B O3B 117.3(2) . . ?
C19B C18B C17B 119.6(3) . . ?
O3B C18B C17B 123.0(2) . . ?
C18B C19B C20B 121.0(3) . . ?
C18B C19B H19B 119.5 . . ?
C20B C19B H19B 119.5 . . ?
C21B C20B C19B 121.3(3) . . ?
C21B C20B H20B 119.4 . . ?
C19B C20B H20B 119.4 . . ?
C20B C21B C16B 119.1(3) . . ?
C20B C21B H21B 120.4 . . ?
C16B C21B H21B 120.4 . . ?
C15C N1C C16C 116.9(2) . . ?
C14C N2C C17C 116.8(2) . . ?
C15C O1C C5D 116.30(16) . . ?
C14C O2C C3C 113.55(16) . . ?
C21C O3C C22C 119.6(2) . . ?
C6C C1C C2C 124.0(2) . . ?
C6C C1C H1C 118.0 . . ?
C2C C1C H1C 118.0 . . ?
C3C C2C C1C 116.12(19) . . ?
C3C C2C C7C 122.41(18) . . ?
C1C C2C C7C 121.47(19) . . ?
C4C C3C C2C 122.53(19) . . ?
C4C C3C O2C 117.89(19) . . ?
C2C C3C O2C 119.56(18) . . ?
C5C C4C C3C 118.5(2) . . ?
C5C C4C H4C 120.7 . . ?
C3C C4C H4C 120.7 . . ?
C4C C5C C6C 122.44(19) . . ?
C4C C5C O1B 117.94(18) . . ?
C6C C5C O1B 119.61(18) . . ?
C5C C6C C1C 116.39(18) . . ?
C5C C6C C7B 122.07(18) . . ?
C1C C6C C7B 121.49(18) . . ?
C6D C7C C2C 110.40(16) . . ?
C6D C7C C8C 113.71(19) . . ?
C2C C7C C8C 112.70(19) . . ?
C6D C7C H7C 106.5 . . ?
C2C C7C H7C 106.5 . . ?
C8C C7C H7C 106.5 . . ?
C9G C8C C7C 112.9(2) . . ?
C9C C8C C7C 112.9(2) . . ?
C9G C8C H8C1 109.0 . . ?
C7C C8C H8C1 109.0 . . ?
C9G C8C H8C2 109.0 . . ?
C7C C8C H8C2 109.0 . . ?
H8C1 C8C H8C2 107.8 . . ?
C8C C9C C10C 119.3(4) . . ?
C8C C9C H9C1 107.5 . . ?
C10C C9C H9C1 107.5 . . ?
C8C C9C H9C2 107.5 . . ?
C10C C9C H9C2 107.5 . . ?
H9C1 C9C H9C2 107.0 . . ?
C11C C10C C9C 103.6(5) . . ?
C11C C10C H10E 111.0 . . ?
C9C C10C H10E 111.0 . . ?
C11C C10C H10F 111.0 . . ?
C9C C10C H10F 111.0 . . ?
H10E C10C H10F 109.0 . . ?
C12C C11C C10C 113.6(5) . . ?
C12C C11C H11E 108.8 . . ?
C10C C11C H11E 108.8 . . ?
C12C C11C H11F 108.8 . . ?
C10C C11C H11F 108.8 . . ?
H11E C11C H11F 107.7 . . ?
C13C C12C C11C 114.2(7) . . ?
C13C C12C H12E 108.7 . . ?
C11C C12C H12E 108.7 . . ?
C13C C12C H12F 108.7 . . ?
C11C C12C H12F 108.7 . . ?
H12E C12C H12F 107.6 . . ?
C12C C13C H13G 109.5 . . ?
C12C C13C H13H 109.5 . . ?
H13G C13C H13H 109.5 . . ?
C12C C13C H13I 109.5 . . ?
H13G C13C H13I 109.5 . . ?
H13H C13C H13I 109.5 . . ?
C10G C9G C8C 102.0(4) . . ?
C10G C9G H9G1 111.4 . . ?
C8C C9G H9G1 111.4 . . ?
C10G C9G H9G2 111.4 . . ?
C8C C9G H9G2 111.4 . . ?
H9G1 C9G H9G2 109.2 . . ?
C11G C10G C9G 106.9(3) . . ?
C11G C10G H10G 110.3 . . ?
C9G C10G H10G 110.3 . . ?
C11G C10G H10H 110.3 . . ?
C9G C10G H10H 110.3 . . ?
H10G C10G H10H 108.6 . . ?
C10G C11G C12G 109.9(3) . . ?
C10G C11G H11G 109.7 . . ?
C12G C11G H11G 109.7 . . ?
C10G C11G H11H 109.7 . . ?
C12G C11G H11H 109.7 . . ?
H11G C11G H11H 108.2 . . ?
C13G C12G C11G 109.5(3) . . ?
C13G C12G H12G 109.8 . . ?
C11G C12G H12G 109.8 . . ?
C13G C12G H12H 109.8 . . ?
C11G C12G H12H 109.8 . . ?
H12G C12G H12H 108.2 . . ?
C12G C13G H13J 109.5 . . ?
C12G C13G H13K 109.5 . . ?
H13J C13G H13K 109.5 . . ?
C12G C13G H13L 109.5 . . ?
H13J C13G H13L 109.5 . . ?
H13K C13G H13L 109.5 . . ?
N2C C14C O2C 120.3(2) . . ?
N2C C14C C15C 122.4(2) . . ?
O2C C14C C15C 117.3(2) . . ?
N1C C15C O1C 120.6(2) . . ?
N1C C15C C14C 122.6(2) . . ?
O1C C15C C14C 116.8(2) . . ?
N1C C16C C21C 120.4(3) . . ?
N1C C16C C17C 120.4(2) . . ?
C21C C16C C17C 119.3(2) . . ?
N2C C17C C18C 119.2(3) . . ?
N2C C17C C16C 121.0(2) . . ?
C18C C17C C16C 119.8(3) . . ?
C19C C18C C17C 119.5(3) . . ?
C19C C18C H18C 120.2 . . ?
C17C C18C H18C 120.2 . . ?
C18C C19C C20C 121.5(3) . . ?
C18C C19C H19C 119.3 . . ?
C20C C19C H19C 119.3 . . ?
C21C C20C C19C 120.5(3) . . ?
C21C C20C H20C 119.8 . . ?
C19C C20C H20C 119.8 . . ?
O3C C21C C20C 117.7(3) . . ?
O3C C21C C16C 122.6(3) . . ?
C20C C21C C16C 119.5(3) . . ?
O3C C22C O3D 103.6(2) . . ?
O3C C22C H22C 111.0 . . ?
O3D C22C H22C 111.0 . . ?
O3C C22C H22D 111.0 . . ?
O3D C22C H22D 111.0 . . ?
H22C C22C H22D 109.0 . . ?
C15D N1D C16D 116.4(2) . . ?
C14D N2D C17D 116.5(2) . . ?
C15D O1D C5A 112.73(16) . . ?
C14D O2D C3D 118.15(16) . . ?
C18D O3D C22C 120.0(2) . . ?
C6D C1D C2D 123.0(2) . . ?
C6D C1D H1D 118.5 . . ?
C2D C1D H1D 118.5 . . ?
C3D C2D C1D 116.84(19) . . ?
C3D C2D C7D 120.0(2) . . ?
C1D C2D C7D 123.13(19) . . ?
C4D C3D C2D 122.5(2) . . ?
C4D C3D O2D 120.02(19) . . ?
C2D C3D O2D 117.31(19) . . ?
C3D C4D C5D 118.3(2) . . ?
C3D C4D H4D 120.9 . . ?
C5D C4D H4D 120.9 . . ?
C4D C5D C6D 122.9(2) . . ?
C4D C5D O1C 119.26(19) . . ?
C6D C5D O1C 117.7(2) . . ?
C5D C6D C1D 116.5(2) . . ?
C5D C6D C7C 120.59(19) . . ?
C1D C6D C7C 122.87(19) . . ?
C2D C7D C6A 108.62(16) . . ?
C2D C7D C8D 113.34(18) . . ?
C6A C7D C8D 112.98(17) . . ?
C2D C7D H7D 107.2 . . ?
C6A C7D H7D 107.2 . . ?
C8D C7D H7D 107.2 . . ?
C9D C8D C7D 112.91(19) . . ?
C9D C8D H8D1 109.0 . . ?
C7D C8D H8D1 109.0 . . ?
C9D C8D H8D2 109.0 . . ?
C7D C8D H8D2 109.0 . . ?
H8D1 C8D H8D2 107.8 . . ?
C8D C9D C10D 113.6(2) . . ?
C8D C9D H9D1 108.8 . . ?
C10D C9D H9D1 108.8 . . ?
C8D C9D H9D2 108.8 . . ?
C10D C9D H9D2 108.8 . . ?
H9D1 C9D H9D2 107.7 . . ?
C11D C10D C9D 112.9(2) . . ?
C11D C10D H10M 109.0 . . ?
C9D C10D H10M 109.0 . . ?
C11D C10D H10N 109.0 . . ?
C9D C10D H10N 109.0 . . ?
H10M C10D H10N 107.8 . . ?
C10D C11D C12D 113.5(3) . . ?
C10D C11D H11M 108.9 . . ?
C12D C11D H11M 108.9 . . ?
C10D C11D H11N 108.9 . . ?
C12D C11D H11N 108.9 . . ?
H11M C11D H11N 107.7 . . ?
C13D C12D C11D 114.1(4) . . ?
C13D C12D H12M 108.7 . . ?
C11D C12D H12M 108.7 . . ?
C13D C12D H12N 108.7 . . ?
C11D C12D H12N 108.7 . . ?
H12M C12D H12N 107.6 . . ?
C12D C13D H13M 109.5 . . ?
C12D C13D H13N 109.5 . . ?
H13M C13D H13N 109.5 . . ?
C12D C13D H13O 109.5 . . ?
H13M C13D H13O 109.5 . . ?
H13N C13D H13O 109.5 . . ?
N2D C14D O2D 120.4(2) . . ?
N2D C14D C15D 122.5(2) . . ?
O2D C14D C15D 117.0(2) . . ?
N1D C15D O1D 119.3(2) . . ?
N1D C15D C14D 123.1(2) . . ?
O1D C15D C14D 117.6(2) . . ?
N1D C16D C21D 119.2(3) . . ?
N1D C16D C17D 120.4(2) . . ?
C21D C16D C17D 120.3(3) . . ?
N2D C17D C16D 120.9(2) . . ?
N2D C17D C18D 120.1(3) . . ?
C16D C17D C18D 119.0(3) . . ?
O3D C18D C19D 118.0(3) . . ?
O3D C18D C17D 122.3(3) . . ?
C19D C18D C17D 119.4(3) . . ?
C18D C19D C20D 120.6(3) . . ?
C18D C19D H19D 119.7 . . ?
C20D C19D H19D 119.7 . . ?
C21D C20D C19D 121.5(3) . . ?
C21D C20D H20D 119.3 . . ?
C19D C20D H20D 119.3 . . ?
C20D C21D C16D 119.1(4) . . ?
C20D C21D H21D 120.4 . . ?
C16D C21D H21D 120.4 . . ?

loop_
_geom_bond_atom_site_label_1
_geom_bond_atom_site_label_2
_geom_bond_distance
_geom_bond_site_symmetry_2
_geom_bond_publ_flag
C1S C2S 1.3900 . ?
C1S C6S 1.3900 . ?
C1S C7S 1.485(9) . ?
C2S C3S 1.3900 . ?
C2S H2S 0.9300 . ?
C3S C4S 1.3900 . ?
C3S H3S 0.9300 . ?
C4S C5S 1.3900 . ?
C4S H4S 0.9300 . ?
C5S C6S 1.3900 . ?
C5S H5S 0.9300 . ?
C6S H6S 0.9300 . ?
C7S H7S1 0.9600 . ?
C7S H7S2 0.9600 . ?
C7S H7S3 0.9600 . ?
C1V C7V 1.373(14) . ?
C1V C2V 1.3900 . ?
C1V C6V 1.3900 . ?
C2V C3V 1.3900 . ?
C2V H2V 0.9300 . ?
C3V C4V 1.3900 . ?
C3V H3V 0.9300 . ?
C4V C5V 1.3900 . ?
C4V H4V 0.9300 . ?
C5V C6V 1.3900 . ?
C5V H5V 0.9300 . ?
C6V H6V 0.9300 . ?
C7V H7V1 0.9600 . ?
C7V H7V2 0.9600 . ?
C7V H7V3 0.9600 . ?
C1T C2T 1.3900 . ?
C1T C6T 1.3900 . ?
C1T C7T 1.449(15) . ?
C2T C3T 1.3900 . ?
C2T H2T 0.9300 . ?
C3T C4T 1.3900 . ?
C3T H3T 0.9300 . ?
C4T C5T 1.3900 . ?
C4T H4T 0.9300 . ?
C5T C6T 1.3900 . ?
C5T H5T 0.9300 . ?
C6T H6T 0.9300 . ?
C7T H7T1 0.9600 . ?
C7T H7T2 0.9600 . ?
C7T H7T3 0.9600 . ?
C1R C2R 1.3900 . ?
C1R C6R 1.3900 . ?
C1R C7R 1.552(16) . ?
C2R C3R 1.3900 . ?
C2R H2R 0.9300 . ?
C3R C4R 1.3900 . ?
C3R H3R 0.9300 . ?
C4R C5R 1.3900 . ?
C4R H4R 0.9300 . ?
C5R C6R 1.3900 . ?
C5R H5R 0.9300 . ?
C6R H6R 0.9300 . ?
C7R H7R1 0.9600 . ?
C7R H7R2 0.9600 . ?
C7R H7R3 0.9600 . ?
N1A C15A 1.294(3) . ?
N1A C16A 1.374(3) . ?
N2A C14A 1.298(3) . ?
N2A C17A 1.380(3) . ?
O1A C15A 1.372(3) . ?
O1A C5B 1.401(3) . ?
O2A C14A 1.377(3) . ?
O2A C3A 1.413(3) . ?
O3A C21A 1.376(3) . ?
O3A C22A 1.413(3) . ?
C1A C6A 1.390(3) . ?
C1A C2A 1.394(3) . ?
C1A H1A 0.9300 . ?
C2A C3A 1.393(3) . ?
C2A C7A 1.524(3) . ?
C3A C4A 1.380(3) . ?
C4A C5A 1.384(3) . ?
C4A H4A 0.9300 . ?
C5A C6A 1.394(3) . ?
C5A O1D 1.412(3) . ?
C6A C7D 1.525(3) . ?
C7A C6B 1.525(3) . ?
C7A C8A 1.539(3) . ?
C7A H7A 0.9800 . ?
C8A C9A 1.512(4) . ?
C8A H8A1 0.9700 . ?
C8A H8A2 0.9700 . ?
C9A C10A 1.534(4) . ?
C9A H9A1 0.9700 . ?
C9A H9A2 0.9700 . ?
C10A C11A 1.503(5) . ?
C10A H10A 0.9700 . ?
C10A H10B 0.9700 . ?
C11A C12A 1.545(6) . ?
C11A H11A 0.9700 . ?
C11A H11B 0.9700 . ?
C12A C13A 1.482(3) . ?
C12A H12A 0.9700 . ?
C12A H12B 0.9700 . ?
C13A H13A 0.9600 . ?
C13A H13B 0.9600 . ?
C13A H13C 0.9600 . ?
C14A C15A 1.424(3) . ?
C16A C17A 1.407(4) . ?
C16A C21A 1.422(4) . ?
C17A C18A 1.411(4) . ?
C18A C19A 1.364(5) . ?
C18A H18A 0.9300 . ?
C19A C20A 1.406(5) . ?
C19A H19A 0.9300 . ?
C20A C21A 1.360(4) . ?
C20A H20A 0.9300 . ?
C22A O3B 1.412(3) . ?
C22A H22A 0.9700 . ?
C22A H22B 0.9700 . ?
N1B C14B 1.295(3) . ?
N1B C16B 1.373(3) . ?
N2B C15B 1.294(3) . ?
N2B C17B 1.378(3) . ?
O1B C14B 1.373(3) . ?
O1B C5C 1.410(2) . ?
O2B C15B 1.368(3) . ?
O2B C3B 1.404(3) . ?
O3B C18B 1.374(3) . ?
C1B C6B 1.393(3) . ?
C1B C2B 1.397(3) . ?
C1B H1B 0.9300 . ?
C2B C3B 1.393(3) . ?
C2B C7B 1.520(3) . ?
C3B C4B 1.381(3) . ?
C4B C5B 1.377(3) . ?
C4B H4B 0.9300 . ?
C5B C6B 1.400(3) . ?
C7B C6C 1.524(3) . ?
C7B C8B 1.533(3) . ?
C7B H7B 0.9800 . ?
C8B C9B 1.507(4) . ?
C8B H8B1 0.9700 . ?
C8B H8B2 0.9700 . ?
C9B C10F 1.513(4) . ?
C9B C10B 1.513(4) . ?
C9B H9B1 0.9700 . ?
C9B H9B2 0.9700 . ?
C10B C11B 1.513(3) . ?
C10B H10C 0.9700 . ?
C10B H10D 0.9700 . ?
C11B C12B 1.510(8) . ?
C11B H11C 0.9700 . ?
C11B H11D 0.9700 . ?
C12B C13B 1.503(3) . ?
C12B H12C 0.9700 . ?
C12B H12D 0.9700 . ?
C13B H13D 0.9600 . ?
C13B H13E 0.9600 . ?
C13B H13F 0.9600 . ?
C10F C11F 1.575(11) . ?
C10F H10Q 0.9700 . ?
C10F H10P 0.9700 . ?
C11F C12F 1.499(3) . ?
C11F H11P 0.9700 . ?
C11F H11Q 0.9700 . ?
C12F C13F 1.500(3) . ?
C12F H12P 0.9700 . ?
C12F H12Q 0.9700 . ?
C13F H13P 0.9600 . ?
C13F H13Q 0.9600 . ?
C13F H13U 0.9600 . ?
C14B C15B 1.428(3) . ?
C16B C21B 1.408(3) . ?
C16B C17B 1.417(4) . ?
C17B C18B 1.417(3) . ?
C18B C19B 1.373(4) . ?
C19B C20B 1.397(5) . ?
C19B H19B 0.9300 . ?
C20B C21B 1.359(4) . ?
C20B H20B 0.9300 . ?
C21B H21B 0.9300 . ?
N1C C15C 1.291(3) . ?
N1C C16C 1.376(3) . ?
N2C C14C 1.293(3) . ?
N2C C17C 1.372(4) . ?
O1C C15C 1.367(3) . ?
O1C C5D 1.403(3) . ?
O2C C14C 1.375(3) . ?
O2C C3C 1.413(2) . ?
O3C C21C 1.369(4) . ?
O3C C22C 1.401(3) . ?
C1C C6C 1.393(3) . ?
C1C C2C 1.396(3) . ?
C1C H1C 0.9300 . ?
C2C C3C 1.392(3) . ?
C2C C7C 1.529(3) . ?
C3C C4C 1.384(3) . ?
C4C C5C 1.381(3) . ?
C4C H4C 0.9300 . ?
C5C C6C 1.391(3) . ?
C7C C6D 1.523(3) . ?
C7C C8C 1.532(3) . ?
C7C H7C 0.9800 . ?
C8C C9G 1.514(5) . ?
C8C C9C 1.514(5) . ?
C8C H8C1 0.9700 . ?
C8C H8C2 0.9700 . ?
C9C C10C 1.620(7) . ?
C9C H9C1 0.9700 . ?
C9C H9C2 0.9700 . ?
C10C C11C 1.499(3) . ?
C10C H10E 0.9700 . ?
C10C H10F 0.9700 . ?
C11C C12C 1.464(9) . ?
C11C H11E 0.9700 . ?
C11C H11F 0.9700 . ?
C12C C13C 1.456(12) . ?
C12C H12E 0.9700 . ?
C12C H12F 0.9700 . ?
C13C H13G 0.9600 . ?
C13C H13H 0.9600 . ?
C13C H13I 0.9600 . ?
C9G C10G 1.503(3) . ?
C9G H9G1 0.9700 . ?
C9G H9G2 0.9700 . ?
C10G C11G 1.496(3) . ?
C10G H10G 0.9700 . ?
C10G H10H 0.9700 . ?
C11G C12G 1.502(3) . ?
C11G H11G 0.9700 . ?
C11G H11H 0.9700 . ?
C12G C13G 1.499(3) . ?
C12G H12G 0.9700 . ?
C12G H12H 0.9700 . ?
C13G H13J 0.9600 . ?
C13G H13K 0.9600 . ?
C13G H13L 0.9600 . ?
C14C C15C 1.430(3) . ?
C16C C21C 1.413(4) . ?
C16C C17C 1.416(4) . ?
C17C C18C 1.410(4) . ?
C18C C19C 1.356(5) . ?
C18C H18C 0.9300 . ?
C19C C20C 1.402(5) . ?
C19C H19C 0.9300 . ?
C20C C21C 1.375(4) . ?
C20C H20C 0.9300 . ?
C22C O3D 1.410(4) . ?
C22C H22C 0.9700 . ?
C22C H22D 0.9700 . ?
N1D C15D 1.289(3) . ?
N1D C16D 1.382(4) . ?
N2D C14D 1.293(3) . ?
N2D C17D 1.376(3) . ?
O1D C15D 1.381(3) . ?
O2D C14D 1.366(3) . ?
O2D C3D 1.402(3) . ?
O3D C18D 1.371(4) . ?
C1D C6D 1.395(3) . ?
C1D C2D 1.397(3) . ?
C1D H1D 0.9300 . ?
C2D C3D 1.394(3) . ?
C2D C7D 1.522(3) . ?
C3D C4D 1.376(3) . ?
C4D C5D 1.378(3) . ?
C4D H4D 0.9300 . ?
C5D C6D 1.393(3) . ?
C7D C8D 1.534(3) . ?
C7D H7D 0.9800 . ?
C8D C9D 1.527(3) . ?
C8D H8D1 0.9700 . ?
C8D H8D2 0.9700 . ?
C9D C10D 1.538(3) . ?
C9D H9D1 0.9700 . ?
C9D H9D2 0.9700 . ?
C10D C11D 1.486(4) . ?
C10D H10M 0.9700 . ?
C10D H10N 0.9700 . ?
C11D C12D 1.544(5) . ?
C11D H11M 0.9700 . ?
C11D H11N 0.9700 . ?
C12D C13D 1.448(6) . ?
C12D H12M 0.9700 . ?
C12D H12N 0.9700 . ?
C13D H13M 0.9600 . ?
C13D H13N 0.9600 . ?
C13D H13O 0.9600 . ?
C14D C15D 1.421(3) . ?
C16D C21D 1.398(4) . ?
C16D C17D 1.410(4) . ?
C17D C18D 1.412(4) . ?
C18D C19D 1.376(5) . ?
C19D C20D 1.384(6) . ?
C19D H19D 0.9300 . ?
C20D C21D 1.368(5) . ?
C20D H20D 0.9300 . ?
C21D H21D 0.9300 . ?
